data_2212621
loop_
_publ_author_name
'Ray J. Butcher'
'Hijji, Yousef M.'
'Benjamin, Ellis'

_publ_section_title
;
 1-Methoxypyrrolidine-2,5-dione
;
_journal_coeditor_code KP2077
_journal_issue 3
_journal_name_full 'Acta Crystallographica Section E'
_journal_page_first o1502
_journal_page_last o1503
_journal_paper_doi 10.1107/S1600536807008549
_journal_volume 63
_journal_year 2007
_chemical_formula_iupac 'C5 H7 N O3'
_chemical_formula_moiety 'C5 H7 N O3'
_chemical_formula_sum 'C5 H7 N O3'
_chemical_formula_weight 129.12
_chemical_name_systematic
;
1-Methoxypyrrolidine-2,5-dione
;
_space_group_IT_number 14
_symmetry_cell_setting monoclinic
_symmetry_space_group_name_Hall '-P 2ybc'
_symmetry_space_group_name_H-M 'P 1 21/c 1'
_atom_sites_solution_hydrogens geom
_atom_sites_solution_primary direct
_atom_sites_solution_secondary difmap
_audit_creation_method SHELXL-97
_cell_angle_alpha 90.00
_cell_angle_beta 105.964(3)
_cell_angle_gamma 90.00
_cell_formula_units_Z 4
_cell_length_a 6.6549(18)
_cell_length_b 7.553(2)
_cell_length_c 12.105(3)
_cell_measurement_reflns_used 4623
_cell_measurement_temperature 103(2)
_cell_measurement_theta_max 30.67
_cell_measurement_theta_min 3.18
_cell_volume 585.0(3)
_computing_cell_refinement SMART
_computing_data_collection 'SMART (Bruker, 2001)'
_computing_data_reduction 'SAINT (Bruker, 2002)'
_computing_molecular_graphics 'SHELXTL (Bruker, 2000)'
_computing_publication_material SHELXTL
_computing_structure_refinement 'SHELXL97 (Sheldrick, 1997)'
_computing_structure_solution 'SHELXS97 (Sheldrick, 1997)'
_diffrn_ambient_temperature 103(2)
_diffrn_measured_fraction_theta_full 0.992
_diffrn_measured_fraction_theta_max 0.935
_diffrn_measurement_device_type 'Bruker APEX2 CCD area-detector'
_diffrn_measurement_method '\f and \w'
_diffrn_radiation_monochromator graphite
_diffrn_radiation_source 'fine-focus sealed tube'
_diffrn_radiation_type MoK\a
_diffrn_radiation_wavelength 0.71073
_diffrn_reflns_av_R_equivalents 0.0169
_diffrn_reflns_av_sigmaI/netI 0.0141
_diffrn_reflns_limit_h_max 9
_diffrn_reflns_limit_h_min -9
_diffrn_reflns_limit_k_max 9
_diffrn_reflns_limit_k_min -10
_diffrn_reflns_limit_l_max 16
_diffrn_reflns_limit_l_min -16
_diffrn_reflns_number 6344
_diffrn_reflns_theta_full 25.00
_diffrn_reflns_theta_max 30.81
_diffrn_reflns_theta_min 3.22
_diffrn_standards_decay_% 0
_diffrn_standards_number 0
_exptl_absorpt_coefficient_mu 0.122
_exptl_absorpt_correction_T_max 1.000
_exptl_absorpt_correction_T_min 0.840
_exptl_absorpt_correction_type multi-scan
_exptl_absorpt_process_details '(SADABS; Bruker, 2000)'
_exptl_crystal_colour colourless
_exptl_crystal_density_diffrn 1.466
_exptl_crystal_density_method 'not measured'
_exptl_crystal_description fragment
_exptl_crystal_F_000 272
_exptl_crystal_size_max 0.37
_exptl_crystal_size_mid 0.35
_exptl_crystal_size_min 0.22
_refine_diff_density_max 0.418
_refine_diff_density_min -0.216
_refine_ls_extinction_coef 0.072(15)
_refine_ls_extinction_expression Fc^*^=kFc[1+0.001xFc^2^\l^3^/sin(2\q)]^-1/4^
_refine_ls_extinction_method SHELXL97
_refine_ls_goodness_of_fit_ref 1.058
_refine_ls_hydrogen_treatment constr
_refine_ls_matrix_type full
_refine_ls_number_parameters 84
_refine_ls_number_reflns 1715
_refine_ls_number_restraints 0
_refine_ls_restrained_S_all 1.058
_refine_ls_R_factor_all 0.0371
_refine_ls_R_factor_gt 0.0347
_refine_ls_shift/su_max 0.001
_refine_ls_shift/su_mean 0.000
_refine_ls_structure_factor_coef Fsqd
_refine_ls_weighting_details 'calc w=1/[\s^2^(Fo^2^)+(0.0533P)^2^+0.1538P] where P=(Fo^2^+2Fc^2^)/3'
_refine_ls_weighting_scheme calc
_refine_ls_wR_factor_gt 0.0942
_refine_ls_wR_factor_ref 0.0960
_reflns_number_gt 1578
_reflns_number_total 1715
_reflns_threshold_expression I>2\s(I)
_cod_data_source_file kp2077.cif
_cod_data_source_block I
_cod_depositor_comments
;
The following automatic conversions were performed:
'_symmetry_cell_setting' value 'Monoclinic' changed to 'monoclinic'
according to '/home/saulius/struct/CIF-dictionaries/cif_core.dic'
dictionary named 'cif_core.dic' version 2.4.1 from 2010-06-29.

Automatic conversion script
Id: cif_fix_enum 1527 2010-12-29 10:47:43Z saulius 

The following automatic conversions were performed:

'_symmetry_cell_setting' value 'Monoclinic' changed to 'monoclinic'
according to /home/saulius/struct/CIF-dictionaries/cif_core.dic
dictionary named 'cif_core.dic' version 2.4.1 from 2010-06-29.

Automatic conversion script
Id: cif_fix_values 1715 2011-07-08 13:25:40Z adriana 
;
_cod_original_sg_symbol_H-M 'P 21/c'
_cod_database_code 2212621
_cod_database_fobs_code 2212621

loop_
_symmetry_equiv_pos_as_xyz
'x, y, z'
'-x, y+1/2, -z+1/2'
'-x, -y, -z'
'x, -y-1/2, z-1/2'

loop_
_atom_site_type_symbol
_atom_site_label
_atom_site_fract_x
_atom_site_fract_y
_atom_site_fract_z
_atom_site_U_iso_or_equiv
_atom_site_adp_type
_atom_site_calc_flag
_atom_site_refinement_flags
_atom_site_occupancy
O O 0.79422(9) -0.00757(8) 0.19804(5) 0.01888(17) Uani d . 1
O O1 0.41266(12) 0.03526(11) 0.25298(7) 0.0297(2) Uani d . 1
O O4 0.74362(11) -0.26651(10) 0.02725(6) 0.02684(19) Uani d . 1
N N 0.60928(10) -0.09189(9) 0.14500(6) 0.01551(17) Uani d . 1
C C1 0.42606(13) -0.06210(11) 0.17622(7) 0.01847(19) Uani d . 1
C C2 0.25942(13) -0.17169(13) 0.09583(9) 0.0240(2) Uani d . 1
H H2A 0.1490 -0.0947 0.0480 0.029 Uiso calc R 1
H H2B 0.1947 -0.2542 0.1396 0.029 Uiso calc R 1
C C3 0.37075(13) -0.27460(12) 0.02045(7) 0.01947(19) Uani d . 1
H H3A 0.3578 -0.4038 0.0306 0.023 Uiso calc R 1
H H3B 0.3100 -0.2451 -0.0617 0.023 Uiso calc R 1
C C4 0.59664(13) -0.21826(11) 0.06006(7) 0.01694(18) Uani d . 1
C C5 0.91135(13) -0.10756(12) 0.29715(7) 0.0198(2) Uani d . 1
H H5A 1.0421 -0.0456 0.3337 0.030 Uiso calc R 1
H H5B 0.9429 -0.2255 0.2726 0.030 Uiso calc R 1
H H5C 0.8282 -0.1191 0.3522 0.030 Uiso calc R 1

loop_
_atom_site_aniso_label
_atom_site_aniso_U_11
_atom_site_aniso_U_22
_atom_site_aniso_U_33
_atom_site_aniso_U_12
_atom_site_aniso_U_13
_atom_site_aniso_U_23
O 0.0159(3) 0.0163(3) 0.0198(3) -0.0054(2) -0.0027(2) 0.0023(2)
O1 0.0280(4) 0.0283(4) 0.0330(4) 0.0051(3) 0.0086(3) -0.0103(3)
O4 0.0266(4) 0.0324(4) 0.0249(3) -0.0027(3) 0.0127(3) -0.0060(3)
N 0.0138(3) 0.0139(3) 0.0169(3) -0.0027(2) 0.0009(2) -0.0013(2)
C1 0.0168(4) 0.0146(4) 0.0227(4) 0.0024(3) 0.0032(3) 0.0007(3)
C2 0.0143(4) 0.0196(4) 0.0355(5) -0.0008(3) 0.0027(3) -0.0039(3)
C3 0.0201(4) 0.0170(4) 0.0180(4) -0.0047(3) -0.0002(3) -0.0005(3)
C4 0.0200(4) 0.0160(4) 0.0140(3) -0.0025(3) 0.0034(3) 0.0008(3)
C5 0.0175(4) 0.0201(4) 0.0186(4) 0.0011(3) -0.0005(3) 0.0026(3)

loop_
_atom_type_symbol
_atom_type_description
_atom_type_scat_dispersion_real
_atom_type_scat_dispersion_imag
_atom_type_scat_source
C C 0.0033 0.0016 'International Tables Vol C Tables 4.2.6.8 and 6.1.1.4'
H H 0.0000 0.0000 'International Tables Vol C Tables 4.2.6.8 and 6.1.1.4'
N N 0.0061 0.0033 'International Tables Vol C Tables 4.2.6.8 and 6.1.1.4'
O O 0.0106 0.0060 'International Tables Vol C Tables 4.2.6.8 and 6.1.1.4'

loop_
_geom_angle_atom_site_label_1
_geom_angle_atom_site_label_2
_geom_angle_atom_site_label_3
_geom_angle
N O C5 110.66(6)
O N C4 121.83(7)
O N C1 122.43(7)
C4 N C1 115.68(7)
O1 C1 N 124.30(8)
O1 C1 C2 129.41(8)
N C1 C2 106.28(7)
C1 C2 C3 105.80(7)
C1 C2 H2A 110.6
C3 C2 H2A 110.6
C1 C2 H2B 110.6
C3 C2 H2B 110.6
H2A C2 H2B 108.7
C4 C3 C2 105.66(7)
C4 C3 H3A 110.6
C2 C3 H3A 110.6
C4 C3 H3B 110.6
C2 C3 H3B 110.6
H3A C3 H3B 108.7
O4 C4 N 124.12(8)
O4 C4 C3 129.53(8)
N C4 C3 106.35(7)
O C5 H5A 109.5
O C5 H5B 109.5
H5A C5 H5B 109.5
O C5 H5C 109.5
H5A C5 H5C 109.5
H5B C5 H5C 109.5

loop_
_geom_bond_atom_site_label_1
_geom_bond_atom_site_label_2
_geom_bond_distance
_geom_bond_publ_flag
O N 1.3776(9) y
O C5 1.4501(10) y
O1 C1 1.2073(11) y
O4 C4 1.2087(11) y
N C4 1.3884(11) y
N C1 1.3906(11) y
C1 C2 1.5061(12) ?
C2 C3 1.5354(13) ?
C2 H2A 0.9900 ?
C2 H2B 0.9900 ?
C3 C4 1.5081(12) ?
C3 H3A 0.9900 ?
C3 H3B 0.9900 ?
C5 H5A 0.9800 ?
C5 H5B 0.9800 ?
C5 H5C 0.9800 ?

loop_
_geom_hbond_atom_site_label_D
_geom_hbond_atom_site_label_H
_geom_hbond_atom_site_label_A
_geom_hbond_site_symmetry_A
_geom_hbond_distance_DH
_geom_hbond_distance_HA
_geom_hbond_distance_DA
_geom_hbond_angle_DHA
C3 H3B O 3_655 0.99 2.49 3.3385(12) 143.1
C5 H5C O4 4_556 0.98 2.49 3.4087(13) 155.6

loop_
_geom_torsion_atom_site_label_1
_geom_torsion_atom_site_label_2
_geom_torsion_atom_site_label_3
_geom_torsion_atom_site_label_4
_geom_torsion
C5 O N C4 -88.40(9)
C5 O N C1 88.71(9)
O N C1 O1 -1.80(13)
C4 N C1 O1 175.48(9)
O N C1 C2 177.67(7)
C4 N C1 C2 -5.05(10)
O1 C1 C2 C3 -177.43(10)
N C1 C2 C3 3.14(9)
C1 C2 C3 C4 -0.54(9)
O N C4 O4 1.26(13)
C1 N C4 O4 -176.04(8)
O N C4 C3 -178.01(7)
C1 N C4 C3 4.70(10)
C2 C3 C4 O4 178.54(9)
C2 C3 C4 N -2.25(9)

loop_
_cod_related_entry_id
_cod_related_entry_database
_cod_related_entry_code
1 ChemSpider 473711
